data_7123473
loop_
_publ_author_name
'Nolan, Steven P.'
'zinser, caroline'
'Falivene, Laura'
'Nahra, Fady'
'brill, marcel'
'Cordes, David Bradford'
'Slawin, Alexandra'
'Cavallo, Luigi'
'Cazin, Catherine'

_publ_section_title
;
 Synthesis and Reactivity of [Au(NHC)(Bpin)] Complexes
;
_journal_name_full 'Chemical Communications'
_journal_paper_doi 10.1039/C9CC03171E
_journal_year 2019
_chemical_formula_moiety 'C54 H73 Au2 N4, C8 H14 B O6, C H2 O2'
_chemical_formula_sum 'C63 H89 Au2 B N4 O8'
_chemical_formula_weight 1435.16
_chemical_name_systematic '[Au2(IPr)2-H][(HOCO)2(Bpin)]'
_space_group_crystal_system monoclinic
_space_group_IT_number 14
_space_group_name_Hall '-P 2ybc'
_space_group_name_H-M_alt 'P 1 21/c 1'
_symmetry_space_group_name_Hall '-P 2ybc'
_symmetry_space_group_name_H-M 'P 1 21/c 1'
_atom_sites_solution_hydrogens geom
_atom_sites_solution_primary direct
_atom_sites_solution_secondary difmap
_audit_creation_date 2018-04-19
_audit_creation_method 'by CrystalStructure 4.3'
_audit_update_record
;
2018-05-31 deposited with the CCDC.    2019-05-14 downloaded from the CCDC.
;
_cell_angle_alpha 90.0000
_cell_angle_beta 100.496(4)
_cell_angle_gamma 90.0000
_cell_formula_units_Z 4
_cell_length_a 15.5934(18)
_cell_length_b 15.2396(15)
_cell_length_c 27.251(3)
_cell_measurement_reflns_used 11087
_cell_measurement_temperature 173
_cell_measurement_theta_max 25.40
_cell_measurement_theta_min 1.80
_cell_volume 6367.5(12)
_computing_cell_refinement 'CrystalClear-SM Expert 2.1 b45'
_computing_data_collection 'CrystalClear-SM Expert 2.1 b45 (Rigaku, 2015)'
_computing_data_reduction 'CrystalClear-SM Expert 2.1 b45'
_computing_molecular_graphics 'CrystalStructure 4.3'
_computing_publication_material 'CrystalStructure 4.3 (Rigaku, 2018)'
_computing_structure_refinement 'SHELXL Version 2018/3 (Sheldrick, 2008)'
_computing_structure_solution 'DIRDIF99-PATTY (Gould, et al., 1999)'
_diffrn_ambient_temperature 173
_diffrn_detector_area_resol_mean 5.814
_diffrn_measured_fraction_theta_full 0.996
_diffrn_measured_fraction_theta_max 0.995
_diffrn_measurement_device_type 'Rigaku XtaLAB P200'
_diffrn_measurement_method \w
_diffrn_radiation_type 'Mo K\a'
_diffrn_radiation_wavelength 0.71075
_diffrn_reflns_av_R_equivalents 0.0544
_diffrn_reflns_av_unetI/netI 0.0391
_diffrn_reflns_Laue_measured_fraction_full 0.996
_diffrn_reflns_Laue_measured_fraction_max 0.995
_diffrn_reflns_limit_h_max 18
_diffrn_reflns_limit_h_min -18
_diffrn_reflns_limit_k_max 18
_diffrn_reflns_limit_k_min -18
_diffrn_reflns_limit_l_max 32
_diffrn_reflns_limit_l_min -32
_diffrn_reflns_number 76459
_diffrn_reflns_point_group_measured_fraction_full 0.996
_diffrn_reflns_point_group_measured_fraction_max 0.995
_diffrn_reflns_theta_full 25.242
_diffrn_reflns_theta_max 25.371
_diffrn_reflns_theta_min 1.884
_diffrn_standards_number 0
_exptl_absorpt_coefficient_mu 4.673
_exptl_absorpt_correction_T_max 0.869
_exptl_absorpt_correction_T_min 0.769
_exptl_absorpt_correction_type multi-scan
_exptl_absorpt_process_details 'REQAB (Rigaku, 1998)'
_exptl_crystal_colour colorless
_exptl_crystal_density_diffrn 1.497
_exptl_crystal_density_method 'not measured'
_exptl_crystal_description chip
_exptl_crystal_F_000 2888.00
_exptl_crystal_size_max 0.100
_exptl_crystal_size_mid 0.030
_exptl_crystal_size_min 0.030
_refine_diff_density_max 0.68
_refine_diff_density_min -0.83
_refine_ls_extinction_method none
_refine_ls_goodness_of_fit_ref 1.050
_refine_ls_hydrogen_treatment mixed
_refine_ls_number_parameters 728
_refine_ls_number_reflns 11654
_refine_ls_number_restraints 0
_refine_ls_R_factor_all 0.0506
_refine_ls_R_factor_gt 0.0297
_refine_ls_shift/su_max 0.004
_refine_ls_structure_factor_coef Fsqd
_refine_ls_weighting_details 'w = 1/[\s^2^(Fo^2^)+(0.0208P)^2^+9.5578P] where P=(Fo^2^+2Fc^2^)/3'
_refine_ls_weighting_scheme calc
_refine_ls_wR_factor_gt 0.0536
_refine_ls_wR_factor_ref 0.0603
_reflns_Friedel_coverage 0.000
_reflns_number_gt 9136
_reflns_number_total 11654
_reflns_threshold_expression F^2^>2.0\s(F^2^)
_cod_data_source_file c9cc03171e2.cif
_cod_data_source_block '[Au2(IPr)2H][(HOCO)2Bpin]'
_cod_database_code 7123473

loop_
_space_group_symop_id
_space_group_symop_operation_xyz
1 +X,+Y,+Z
2 -X,1/2+Y,1/2-Z
3 -X,-Y,-Z
4 +X,-1/2-Y,-1/2+Z

loop_
_atom_site_label
_atom_site_type_symbol
_atom_site_fract_x
_atom_site_fract_y
_atom_site_fract_z
_atom_site_U_iso_or_equiv
_atom_site_adp_type
_atom_site_occupancy
_atom_site_site_symmetry_order
_atom_site_calc_flag
_atom_site_refinement_flags_posn
_atom_site_refinement_flags_adp
Au1 Au 0.65960(2) 0.86687(2) 0.41684(2) 0.02721(5) Uani 1 1 d . .
H1 H 0.741(3) 0.916(3) 0.4517(16) 0.048(14) Uiso 1 1 d . .
Au2 Au 0.79869(2) 0.83269(2) 0.49209(2) 0.02503(5) Uani 1 1 d . .
O61 O 0.14280(19) 0.74718(19) 0.70241(11) 0.0327(7) Uani 1 1 d . .
O64 O 0.1517(2) 0.6590(2) 0.77267(11) 0.0385(8) Uani 1 1 d . .
O69 O 0.2563(2) 0.6334(2) 0.72085(13) 0.0434(9) Uani 1 1 d . .
O71 O 0.3678(3) 0.6386(3) 0.68151(16) 0.0652(11) Uani 1 1 d . .
O72 O 0.1097(2) 0.5960(2) 0.68741(12) 0.0433(9) Uani 1 1 d . .
O74 O 0.0173(3) 0.4866(2) 0.67339(14) 0.0607(11) Uani 1 1 d . .
O81 O 0.4736(5) 0.6519(5) 0.6214(3) 0.134(2) Uani 1 1 d . .
H81 H 0.436710 0.651751 0.640378 0.161 Uiso 1 1 calc R U
O83 O 0.3551(5) 0.6808(5) 0.5634(3) 0.155(3) Uani 1 1 d . .
N2 N 0.4749(2) 0.8887(2) 0.35885(13) 0.0297(9) Uani 1 1 d . .
N5 N 0.5481(2) 0.8002(2) 0.32156(13) 0.0289(9) Uani 1 1 d . .
N32 N 0.9348(2) 0.7920(2) 0.58364(12) 0.0225(8) Uani 1 1 d . .
N35 N 0.8897(2) 0.6732(2) 0.54531(12) 0.0259(8) Uani 1 1 d . .
C1 C 0.5528(3) 0.8477(3) 0.36319(16) 0.0280(10) Uani 1 1 d . .
C3 C 0.4232(3) 0.8672(3) 0.31400(17) 0.0348(11) Uani 1 1 d . .
H3 H 0.365785 0.887932 0.301868 0.042 Uiso 1 1 calc R U
C4 C 0.4687(3) 0.8119(3) 0.29073(17) 0.0346(12) Uani 1 1 d . .
H4 H 0.449899 0.785746 0.258960 0.042 Uiso 1 1 calc R U
C6 C 0.4520(3) 0.9511(3) 0.39447(16) 0.0316(11) Uani 1 1 d . .
C7 C 0.4714(3) 1.0385(3) 0.38875(17) 0.0325(11) Uani 1 1 d . .
C8 C 0.4484(3) 1.0963(4) 0.42373(19) 0.0462(14) Uani 1 1 d . .
H8 H 0.461503 1.156953 0.421776 0.055 Uiso 1 1 calc R U
C9 C 0.4071(3) 1.0672(4) 0.4608(2) 0.0526(16) Uani 1 1 d . .
H9 H 0.392607 1.107917 0.484458 0.063 Uiso 1 1 calc R U
C10 C 0.3863(3) 0.9800(4) 0.46455(19) 0.0520(15) Uani 1 1 d . .
H10 H 0.357125 0.961505 0.490491 0.062 Uiso 1 1 calc R U
C11 C 0.4074(3) 0.9182(4) 0.43067(18) 0.0412(13) Uani 1 1 d . .
C12 C 0.5150(3) 1.0712(3) 0.34730(19) 0.0425(13) Uani 1 1 d . .
H12 H 0.518566 1.020805 0.324264 0.051 Uiso 1 1 calc R U
C13 C 0.4624(4) 1.1435(4) 0.3170(2) 0.0683(18) Uani 1 1 d . .
H13A H 0.458079 1.194113 0.338562 0.082 Uiso 1 1 calc R U
H13B H 0.403838 1.121682 0.303300 0.082 Uiso 1 1 calc R U
H13C H 0.491625 1.161134 0.289596 0.082 Uiso 1 1 calc R U
C14 C 0.6072(4) 1.1027(4) 0.3665(2) 0.0641(17) Uani 1 1 d . .
H14A H 0.641540 1.054695 0.384238 0.077 Uiso 1 1 calc R U
H14B H 0.605836 1.152105 0.389328 0.077 Uiso 1 1 calc R U
H14C H 0.633840 1.121488 0.338328 0.077 Uiso 1 1 calc R U
C15 C 0.3802(4) 0.8223(4) 0.4327(2) 0.0521(15) Uani 1 1 d . .
H15 H 0.369816 0.799652 0.397636 0.062 Uiso 1 1 calc R U
C16 C 0.2962(4) 0.8091(5) 0.4525(2) 0.073(2) Uani 1 1 d . .
H16A H 0.305401 0.825860 0.487775 0.088 Uiso 1 1 calc R U
H16B H 0.278959 0.747229 0.449050 0.088 Uiso 1 1 calc R U
H16C H 0.250091 0.845599 0.433446 0.088 Uiso 1 1 calc R U
C17 C 0.4522(4) 0.7666(4) 0.4626(2) 0.0654(17) Uani 1 1 d . .
H17A H 0.434552 0.704755 0.460507 0.078 Uiso 1 1 calc R U
H17B H 0.462501 0.785374 0.497608 0.078 Uiso 1 1 calc R U
H17C H 0.505825 0.773679 0.449098 0.078 Uiso 1 1 calc R U
C18 C 0.6149(3) 0.7389(3) 0.31291(16) 0.0298(11) Uani 1 1 d . .
C19 C 0.6840(3) 0.7705(3) 0.29168(17) 0.0336(11) Uani 1 1 d . .
C20 C 0.7471(3) 0.7097(4) 0.28483(18) 0.0438(13) Uani 1 1 d . .
H20 H 0.796239 0.728636 0.271527 0.053 Uiso 1 1 calc R U
C21 C 0.7400(4) 0.6229(4) 0.2968(2) 0.0522(15) Uani 1 1 d . .
H21 H 0.783642 0.582552 0.291219 0.063 Uiso 1 1 calc R U
C22 C 0.6707(4) 0.5939(4) 0.3169(2) 0.0522(15) Uani 1 1 d . .
H22 H 0.666618 0.533454 0.324725 0.063 Uiso 1 1 calc R U
C23 C 0.6061(3) 0.6517(3) 0.32593(19) 0.0421(13) Uani 1 1 d . .
C24 C 0.6912(3) 0.8648(3) 0.2763(2) 0.0422(13) Uani 1 1 d . .
H24 H 0.639110 0.896775 0.283847 0.051 Uiso 1 1 calc R U
C25 C 0.6913(5) 0.8747(4) 0.2209(2) 0.074(2) Uani 1 1 d . .
H25A H 0.637123 0.850514 0.201821 0.089 Uiso 1 1 calc R U
H25B H 0.741223 0.842919 0.212315 0.089 Uiso 1 1 calc R U
H25C H 0.695733 0.936973 0.212778 0.089 Uiso 1 1 calc R U
C26 C 0.7718(4) 0.9077(4) 0.3064(3) 0.076(2) Uani 1 1 d . .
H26A H 0.824151 0.879891 0.298337 0.091 Uiso 1 1 calc R U
H26B H 0.771311 0.900697 0.342119 0.091 Uiso 1 1 calc R U
H26C H 0.772001 0.970352 0.298245 0.091 Uiso 1 1 calc R U
C27 C 0.5303(4) 0.6194(4) 0.3486(2) 0.0559(15) Uani 1 1 d . .
H27 H 0.493425 0.671395 0.353255 0.067 Uiso 1 1 calc R U
C28 C 0.4734(4) 0.5551(5) 0.3148(3) 0.089(2) Uani 1 1 d . .
H28A H 0.508384 0.504131 0.308746 0.107 Uiso 1 1 calc R U
H28B H 0.449805 0.583664 0.283037 0.107 Uiso 1 1 calc R U
H28C H 0.425288 0.535791 0.330897 0.107 Uiso 1 1 calc R U
C29 C 0.5635(5) 0.5799(5) 0.4001(3) 0.084(2) Uani 1 1 d . .
H29A H 0.602056 0.621972 0.420531 0.101 Uiso 1 1 calc R U
H29B H 0.595887 0.525854 0.396493 0.101 Uiso 1 1 calc R U
H29C H 0.513924 0.566431 0.416359 0.101 Uiso 1 1 calc R U
C31 C 0.8790(3) 0.7608(3) 0.54344(15) 0.0226(9) Uani 1 1 d . .
C33 C 0.9806(3) 0.7237(3) 0.61012(16) 0.0281(10) Uani 1 1 d . .
H33 H 1.023586 0.728498 0.639547 0.034 Uiso 1 1 calc R U
C34 C 0.9521(3) 0.6499(3) 0.58599(15) 0.0275(10) Uani 1 1 d . .
H34 H 0.971200 0.592040 0.595156 0.033 Uiso 1 1 calc R U
C36 C 0.9574(3) 0.8829(3) 0.59509(15) 0.0240(10) Uani 1 1 d . .
C37 C 1.0351(3) 0.9128(3) 0.58190(16) 0.0304(11) Uani 1 1 d . .
C38 C 1.0614(3) 0.9971(3) 0.59695(18) 0.0382(12) Uani 1 1 d . .
H38 H 1.113724 1.019973 0.588859 0.046 Uiso 1 1 calc R U
C39 C 1.0131(3) 1.0479(3) 0.62324(18) 0.0405(13) Uani 1 1 d . .
H39 H 1.033246 1.104991 0.633685 0.049 Uiso 1 1 calc R U
C40 C 0.9357(3) 1.0177(3) 0.63484(17) 0.0336(11) Uani 1 1 d . .
H40 H 0.902813 1.054501 0.652555 0.040 Uiso 1 1 calc R U
C41 C 0.9056(3) 0.9342(3) 0.62092(15) 0.0257(10) Uani 1 1 d . .
C42 C 1.0885(3) 0.8575(3) 0.55205(18) 0.0379(12) Uani 1 1 d . .
H42 H 1.061271 0.797888 0.547796 0.046 Uiso 1 1 calc R U
C43 C 1.1815(4) 0.8464(5) 0.5799(2) 0.0701(19) Uani 1 1 d . .
H43A H 1.212099 0.902720 0.580929 0.084 Uiso 1 1 calc R U
H43B H 1.211580 0.802889 0.562659 0.084 Uiso 1 1 calc R U
H43C H 1.180767 0.826463 0.613985 0.084 Uiso 1 1 calc R U
C44 C 1.0859(5) 0.8955(5) 0.5009(2) 0.080(2) Uani 1 1 d . .
H44A H 1.116168 0.855936 0.481349 0.096 Uiso 1 1 calc R U
H44B H 1.114851 0.952818 0.503855 0.096 Uiso 1 1 calc R U
H44C H 1.025155 0.902412 0.484149 0.096 Uiso 1 1 calc R U
C45 C 0.8199(3) 0.9001(3) 0.63295(17) 0.0334(11) Uani 1 1 d . .
H45 H 0.785544 0.874918 0.601538 0.040 Uiso 1 1 calc R U
C46 C 0.8321(4) 0.8281(4) 0.6719(2) 0.0590(16) Uani 1 1 d . .
H46A H 0.774992 0.806451 0.676583 0.071 Uiso 1 1 calc R U
H46B H 0.863988 0.851301 0.703534 0.071 Uiso 1 1 calc R U
H46C H 0.865364 0.779763 0.660694 0.071 Uiso 1 1 calc R U
C47 C 0.7649(3) 0.9723(4) 0.6503(2) 0.0521(15) Uani 1 1 d . .
H47A H 0.794895 0.995423 0.682471 0.062 Uiso 1 1 calc R U
H47B H 0.708153 0.948297 0.654136 0.062 Uiso 1 1 calc R U
H47C H 0.756190 1.019689 0.625613 0.062 Uiso 1 1 calc R U
C48 C 0.8495(3) 0.6110(3) 0.50797(16) 0.0278(10) Uani 1 1 d . .
C49 C 0.8839(3) 0.6028(3) 0.46428(17) 0.0313(11) Uani 1 1 d . .
C50 C 0.8493(3) 0.5363(3) 0.43151(17) 0.0404(12) Uani 1 1 d . .
H50 H 0.870762 0.528215 0.401365 0.049 Uiso 1 1 calc R U
C51 C 0.7848(4) 0.4823(3) 0.4420(2) 0.0495(14) Uani 1 1 d . .
H51 H 0.762908 0.436735 0.419387 0.059 Uiso 1 1 calc R U
C52 C 0.7511(3) 0.4931(3) 0.4851(2) 0.0463(14) Uani 1 1 d . .
H52 H 0.705940 0.455312 0.491449 0.056 Uiso 1 1 calc R U
C53 C 0.7822(3) 0.5584(3) 0.51913(18) 0.0353(11) Uani 1 1 d . .
C54 C 0.9570(3) 0.6609(3) 0.45273(18) 0.0375(12) Uani 1 1 d . .
H54 H 0.970278 0.705694 0.479843 0.045 Uiso 1 1 calc R U
C55 C 1.0398(4) 0.6095(4) 0.4515(2) 0.0554(15) Uani 1 1 d . .
H55A H 1.086622 0.650064 0.447186 0.067 Uiso 1 1 calc R U
H55B H 1.029647 0.567936 0.423593 0.067 Uiso 1 1 calc R U
H55C H 1.056645 0.577287 0.482892 0.067 Uiso 1 1 calc R U
C56 C 0.9282(4) 0.7091(4) 0.4038(2) 0.0620(17) Uani 1 1 d . .
H56A H 0.917275 0.666606 0.376368 0.074 Uiso 1 1 calc R U
H56B H 0.974123 0.749867 0.398346 0.074 Uiso 1 1 calc R U
H56C H 0.874604 0.741865 0.405101 0.074 Uiso 1 1 calc R U
C57 C 0.7444(3) 0.5710(4) 0.56611(19) 0.0459(13) Uani 1 1 d . .
H57 H 0.784788 0.610873 0.588562 0.055 Uiso 1 1 calc R U
C58 C 0.7380(7) 0.4880(5) 0.5942(3) 0.126(4) Uani 1 1 d . .
H58A H 0.697348 0.447811 0.573626 0.151 Uiso 1 1 calc R U
H58B H 0.716676 0.501053 0.625077 0.151 Uiso 1 1 calc R U
H58C H 0.795637 0.460490 0.602317 0.151 Uiso 1 1 calc R U
C59 C 0.6582(6) 0.6152(8) 0.5548(3) 0.142(4) Uani 1 1 d . .
H59A H 0.638283 0.628670 0.586094 0.170 Uiso 1 1 calc R U
H59B H 0.615896 0.576290 0.534445 0.170 Uiso 1 1 calc R U
H59C H 0.663389 0.669659 0.536522 0.170 Uiso 1 1 calc R U
C62 C 0.1451(3) 0.8045(3) 0.74473(17) 0.0328(11) Uani 1 1 d . .
C63 C 0.1140(3) 0.7422(3) 0.78321(17) 0.0354(11) Uani 1 1 d . .
C65 C 0.2390(3) 0.8354(3) 0.7622(2) 0.0448(13) Uani 1 1 d . .
H65A H 0.260905 0.861734 0.734082 0.054 Uiso 1 1 calc R U
H65B H 0.275619 0.785205 0.774968 0.054 Uiso 1 1 calc R U
H65C H 0.240586 0.879088 0.788743 0.054 Uiso 1 1 calc R U
C66 C 0.0867(3) 0.8827(3) 0.72908(19) 0.0382(12) Uani 1 1 d . .
H66A H 0.027959 0.862289 0.714510 0.046 Uiso 1 1 calc R U
H66B H 0.110387 0.917235 0.704296 0.046 Uiso 1 1 calc R U
H66C H 0.083835 0.919349 0.758309 0.046 Uiso 1 1 calc R U
C67 C 0.1463(4) 0.7661(4) 0.83738(18) 0.0501(14) Uani 1 1 d . .
H67A H 0.210234 0.765117 0.844440 0.060 Uiso 1 1 calc R U
H67B H 0.123927 0.723569 0.858912 0.060 Uiso 1 1 calc R U
H67C H 0.125711 0.824955 0.843833 0.060 Uiso 1 1 calc R U
C68 C 0.0144(3) 0.7321(4) 0.77342(19) 0.0451(13) Uani 1 1 d . .
H68A H -0.001728 0.683380 0.793389 0.054 Uiso 1 1 calc R U
H68B H -0.006437 0.720024 0.737928 0.054 Uiso 1 1 calc R U
H68C H -0.012215 0.786440 0.782697 0.054 Uiso 1 1 calc R U
C70 C 0.2924(4) 0.6546(3) 0.6841(2) 0.0444(13) Uani 1 1 d . .
H70 H 0.258020 0.685022 0.657023 0.053 Uiso 1 1 calc R U
C73 C 0.0594(4) 0.5377(3) 0.7014(2) 0.0457(13) Uani 1 1 d . .
H73 H 0.055450 0.535020 0.735720 0.055 Uiso 1 1 calc R U
C82 C 0.4336(8) 0.6647(7) 0.5749(4) 0.117(3) Uani 1 1 d . .
H82 H 0.466973 0.661382 0.549031 0.141 Uiso 1 1 calc R U
B61 B 0.1630(4) 0.6604(4) 0.7220(2) 0.0350(13) Uani 1 1 d . .

loop_
_atom_site_aniso_label
_atom_site_aniso_U_11
_atom_site_aniso_U_22
_atom_site_aniso_U_33
_atom_site_aniso_U_23
_atom_site_aniso_U_13
_atom_site_aniso_U_12
Au1 0.02203(9) 0.03485(11) 0.02223(10) 0.00077(8) -0.00260(7) 0.00516(7)
Au2 0.02224(9) 0.02740(10) 0.02250(10) 0.00001(7) -0.00375(7) 0.00341(7)
O61 0.0372(18) 0.0342(19) 0.0248(17) 0.0049(14) 0.0004(14) 0.0044(14)
O64 0.054(2) 0.0313(19) 0.0273(18) 0.0050(14) 0.0001(16) 0.0058(16)
O69 0.042(2) 0.046(2) 0.038(2) 0.0052(17) -0.0029(18) 0.0158(16)
O71 0.047(3) 0.076(3) 0.073(3) -0.019(2) 0.012(2) 0.007(2)
O72 0.057(2) 0.039(2) 0.0306(19) -0.0007(16) -0.0002(17) -0.0074(18)
O74 0.083(3) 0.049(2) 0.048(2) -0.010(2) 0.006(2) -0.022(2)
O81 0.136(6) 0.152(6) 0.118(6) 0.012(5) 0.029(5) 0.014(5)
O83 0.117(6) 0.164(7) 0.178(8) 0.006(6) 0.011(6) -0.014(5)
N2 0.023(2) 0.043(2) 0.022(2) -0.0037(17) 0.0011(17) 0.0060(17)
N5 0.026(2) 0.036(2) 0.022(2) -0.0046(17) -0.0022(17) 0.0048(17)
N32 0.0216(18) 0.0222(19) 0.0217(19) 0.0012(15) -0.0017(16) 0.0012(15)
N35 0.029(2) 0.026(2) 0.021(2) -0.0014(16) -0.0019(16) 0.0025(16)
C1 0.023(2) 0.036(3) 0.025(3) -0.002(2) 0.002(2) 0.0009(19)
C3 0.024(2) 0.050(3) 0.027(3) -0.003(2) -0.006(2) 0.004(2)
C4 0.030(3) 0.045(3) 0.027(3) -0.007(2) -0.002(2) 0.007(2)
C6 0.017(2) 0.051(3) 0.024(3) -0.008(2) -0.002(2) 0.007(2)
C7 0.024(2) 0.041(3) 0.029(3) -0.008(2) -0.004(2) 0.003(2)
C8 0.044(3) 0.052(3) 0.040(3) -0.014(3) 0.000(3) 0.006(3)
C9 0.042(3) 0.076(5) 0.041(3) -0.028(3) 0.007(3) 0.012(3)
C10 0.037(3) 0.087(5) 0.034(3) -0.016(3) 0.013(3) -0.005(3)
C11 0.025(3) 0.063(4) 0.034(3) -0.011(3) 0.001(2) 0.002(2)
C12 0.040(3) 0.047(3) 0.040(3) 0.001(2) 0.007(3) -0.002(2)
C13 0.061(4) 0.089(5) 0.050(4) 0.021(3) -0.001(3) 0.003(3)
C14 0.047(4) 0.066(4) 0.080(5) 0.017(3) 0.013(3) 0.000(3)
C15 0.057(4) 0.066(4) 0.035(3) -0.007(3) 0.012(3) -0.020(3)
C16 0.057(4) 0.103(6) 0.060(4) -0.001(4) 0.013(3) -0.028(4)
C17 0.075(4) 0.053(4) 0.070(4) -0.002(3) 0.021(4) -0.010(3)
C18 0.030(3) 0.036(3) 0.022(2) -0.008(2) 0.001(2) 0.008(2)
C19 0.029(3) 0.043(3) 0.026(3) -0.007(2) 0.000(2) 0.008(2)
C20 0.033(3) 0.059(4) 0.039(3) -0.008(3) 0.005(2) 0.011(2)
C21 0.046(3) 0.061(4) 0.048(3) -0.003(3) 0.007(3) 0.028(3)
C22 0.062(4) 0.041(3) 0.055(4) 0.007(3) 0.014(3) 0.019(3)
C23 0.040(3) 0.044(3) 0.042(3) 0.004(2) 0.007(2) 0.007(2)
C24 0.035(3) 0.042(3) 0.053(3) -0.004(3) 0.015(3) 0.000(2)
C25 0.118(6) 0.049(4) 0.052(4) 0.010(3) 0.006(4) 0.013(4)
C26 0.074(4) 0.073(5) 0.082(5) 0.003(4) 0.015(4) -0.039(4)
C27 0.053(4) 0.047(4) 0.069(4) 0.011(3) 0.016(3) 0.005(3)
C28 0.065(5) 0.084(5) 0.120(6) 0.016(5) 0.023(5) -0.012(4)
C29 0.083(5) 0.090(5) 0.083(5) 0.036(4) 0.027(4) 0.012(4)
C31 0.020(2) 0.026(2) 0.021(2) 0.0001(18) 0.0025(19) 0.0023(18)
C33 0.029(2) 0.031(3) 0.022(2) 0.001(2) -0.001(2) 0.007(2)
C34 0.031(2) 0.029(3) 0.021(2) 0.0051(19) 0.000(2) 0.0079(19)
C36 0.027(2) 0.026(3) 0.017(2) 0.0030(18) -0.0014(19) 0.0004(19)
C37 0.029(3) 0.040(3) 0.019(2) 0.005(2) -0.004(2) -0.001(2)
C38 0.035(3) 0.043(3) 0.034(3) 0.003(2) -0.001(2) -0.016(2)
C39 0.056(3) 0.027(3) 0.033(3) 0.003(2) -0.007(3) -0.009(2)
C40 0.044(3) 0.027(3) 0.029(3) 0.001(2) 0.002(2) 0.004(2)
C41 0.028(2) 0.027(2) 0.020(2) 0.0040(19) -0.0029(19) 0.0049(19)
C42 0.029(3) 0.049(3) 0.037(3) -0.001(2) 0.009(2) -0.001(2)
C43 0.041(3) 0.105(6) 0.063(4) 0.001(4) 0.005(3) 0.022(3)
C44 0.089(5) 0.122(6) 0.035(3) 0.015(4) 0.024(3) 0.049(4)
C45 0.026(2) 0.043(3) 0.029(3) -0.008(2) 0.000(2) 0.004(2)
C46 0.043(3) 0.075(4) 0.066(4) 0.019(3) 0.027(3) 0.009(3)
C47 0.027(3) 0.063(4) 0.063(4) -0.021(3) 0.000(3) 0.011(3)
C48 0.032(3) 0.024(2) 0.024(3) -0.0001(19) -0.005(2) 0.0057(19)
C49 0.040(3) 0.026(2) 0.026(3) 0.004(2) 0.003(2) 0.007(2)
C50 0.058(3) 0.039(3) 0.022(3) -0.006(2) 0.002(2) 0.004(3)
C51 0.062(4) 0.040(3) 0.042(3) -0.014(3) -0.003(3) -0.008(3)
C52 0.045(3) 0.047(3) 0.047(3) -0.009(3) 0.006(3) -0.014(3)
C53 0.036(3) 0.033(3) 0.035(3) 0.000(2) 0.001(2) 0.002(2)
C54 0.055(3) 0.028(3) 0.032(3) -0.002(2) 0.013(2) 0.003(2)
C55 0.053(4) 0.052(4) 0.063(4) 0.015(3) 0.013(3) 0.007(3)
C56 0.078(4) 0.052(4) 0.060(4) 0.022(3) 0.023(3) 0.011(3)
C57 0.046(3) 0.052(3) 0.042(3) -0.008(3) 0.012(3) -0.011(3)
C58 0.224(11) 0.083(6) 0.100(6) 0.015(5) 0.107(7) -0.001(6)
C59 0.105(7) 0.245(13) 0.085(6) -0.004(7) 0.043(6) 0.079(8)
C62 0.034(3) 0.033(3) 0.029(3) 0.000(2) -0.001(2) 0.005(2)
C63 0.042(3) 0.036(3) 0.027(3) 0.001(2) 0.002(2) 0.003(2)
C65 0.041(3) 0.044(3) 0.047(3) 0.000(3) 0.001(3) -0.003(2)
C66 0.043(3) 0.031(3) 0.041(3) 0.006(2) 0.006(2) 0.006(2)
C67 0.069(4) 0.051(3) 0.027(3) -0.002(2) 0.002(3) 0.000(3)
C68 0.045(3) 0.048(3) 0.043(3) 0.012(3) 0.011(3) -0.003(3)
C70 0.046(3) 0.041(3) 0.043(3) -0.008(3) 0.000(3) 0.008(3)
C73 0.064(4) 0.036(3) 0.036(3) 0.001(3) 0.006(3) 0.000(3)
C82 0.145(10) 0.120(8) 0.087(7) 0.014(6) 0.020(7) -0.006(7)
B61 0.036(3) 0.040(3) 0.025(3) 0.004(2) -0.006(2) 0.000(3)

loop_
_atom_type_symbol
_atom_type_description
_atom_type_scat_dispersion_real
_atom_type_scat_dispersion_imag
_atom_type_scat_source
C C 0.0033 0.0016
;
International Tables for Crystallography
(Vol. C, Tables 4.2.6.8 and 6.1.1.4)
;
H H 0.0000 0.0000
;
International Tables for Crystallography
(Vol. C, Table 6.1.1.4)
;
Au Au -2.0133 8.8022
;
International Tables for Crystallography
(Vol. C, Tables 4.2.6.8 and 6.1.1.4)
;
N N 0.0061 0.0033
;
International Tables for Crystallography
(Vol. C, Tables 4.2.6.8 and 6.1.1.4)
;
O O 0.0106 0.0060
;
International Tables for Crystallography
(Vol. C, Tables 4.2.6.8 and 6.1.1.4)
;
B B 0.0013 0.0007
;
International Tables for Crystallography
(Vol. C, Tables 4.2.6.8 and 6.1.1.4)
;

loop_
_geom_angle_atom_site_label_1
_geom_angle_atom_site_label_2
_geom_angle_atom_site_label_3
_geom_angle
C1 Au1 Au2 160.61(12)
C1 Au1 H1 160.2(16)
Au2 Au1 H1 39.1(16)
C31 Au2 Au1 157.50(12)
C31 Au2 H1 168.1(15)
Au1 Au2 H1 34.4(14)
B61 O61 C62 106.7(3)
B61 O64 C63 107.8(3)
C70 O69 B61 120.6(4)
C73 O72 B61 124.2(4)
C82 O81 H81 109.5
C1 N2 C3 109.9(4)
C1 N2 C6 124.9(4)
C3 N2 C6 125.1(4)
C1 N5 C4 110.6(4)
C1 N5 C18 123.8(4)
C4 N5 C18 125.3(4)
C31 N32 C33 110.6(3)
C31 N32 C36 127.2(3)
C33 N32 C36 121.5(3)
C31 N35 C34 110.5(3)
C31 N35 C48 126.0(3)
C34 N35 C48 123.2(3)
N5 C1 N2 105.5(4)
N5 C1 Au1 126.9(3)
N2 C1 Au1 127.1(3)
C4 C3 N2 107.2(4)
C4 C3 H3 126.4
N2 C3 H3 126.4
C3 C4 N5 106.8(4)
C3 C4 H4 126.6
N5 C4 H4 126.6
C7 C6 C11 124.9(4)
C7 C6 N2 118.1(4)
C11 C6 N2 116.9(4)
C6 C7 C8 116.4(5)
C6 C7 C12 122.9(4)
C8 C7 C12 120.8(5)
C9 C8 C7 121.0(5)
C9 C8 H8 119.5
C7 C8 H8 119.5
C8 C9 C10 121.1(5)
C8 C9 H9 119.5
C10 C9 H9 119.5
C9 C10 C11 121.0(5)
C9 C10 H10 119.5
C11 C10 H10 119.5
C10 C11 C6 115.5(5)
C10 C11 C15 121.4(5)
C6 C11 C15 123.0(4)
C7 C12 C14 112.0(4)
C7 C12 C13 112.1(4)
C14 C12 C13 109.9(5)
C7 C12 H12 107.5
C14 C12 H12 107.5
C13 C12 H12 107.5
C12 C13 H13A 109.5
C12 C13 H13B 109.5
H13A C13 H13B 109.5
C12 C13 H13C 109.5
H13A C13 H13C 109.5
H13B C13 H13C 109.5
C12 C14 H14A 109.5
C12 C14 H14B 109.5
H14A C14 H14B 109.5
C12 C14 H14C 109.5
H14A C14 H14C 109.5
H14B C14 H14C 109.5
C16 C15 C17 109.5(5)
C16 C15 C11 113.8(5)
C17 C15 C11 111.8(4)
C16 C15 H15 107.1
C17 C15 H15 107.1
C11 C15 H15 107.1
C15 C16 H16A 109.5
C15 C16 H16B 109.5
H16A C16 H16B 109.5
C15 C16 H16C 109.5
H16A C16 H16C 109.5
H16B C16 H16C 109.5
C15 C17 H17A 109.5
C15 C17 H17B 109.5
H17A C17 H17B 109.5
C15 C17 H17C 109.5
H17A C17 H17C 109.5
H17B C17 H17C 109.5
C23 C18 C19 123.7(4)
C23 C18 N5 117.8(4)
C19 C18 N5 118.4(4)
C20 C19 C18 116.3(5)
C20 C19 C24 120.6(5)
C18 C19 C24 123.1(4)
C21 C20 C19 121.4(5)
C21 C20 H20 119.3
C19 C20 H20 119.3
C22 C21 C20 120.7(5)
C22 C21 H21 119.7
C20 C21 H21 119.7
C21 C22 C23 120.9(5)
C21 C22 H22 119.5
C23 C22 H22 119.5
C18 C23 C22 116.9(5)
C18 C23 C27 122.5(4)
C22 C23 C27 120.6(5)
C19 C24 C26 111.0(5)
C19 C24 C25 112.6(4)
C26 C24 C25 110.1(5)
C19 C24 H24 107.7
C26 C24 H24 107.7
C25 C24 H24 107.7
C24 C25 H25A 109.5
C24 C25 H25B 109.5
H25A C25 H25B 109.5
C24 C25 H25C 109.5
H25A C25 H25C 109.5
H25B C25 H25C 109.5
C24 C26 H26A 109.5
C24 C26 H26B 109.5
H26A C26 H26B 109.5
C24 C26 H26C 109.5
H26A C26 H26C 109.5
H26B C26 H26C 109.5
C23 C27 C28 112.1(5)
C23 C27 C29 110.1(5)
C28 C27 C29 111.4(5)
C23 C27 H27 107.6
C28 C27 H27 107.6
C29 C27 H27 107.6
C27 C28 H28A 109.5
C27 C28 H28B 109.5
H28A C28 H28B 109.5
C27 C28 H28C 109.5
H28A C28 H28C 109.5
H28B C28 H28C 109.5
C27 C29 H29A 109.5
C27 C29 H29B 109.5
H29A C29 H29B 109.5
C27 C29 H29C 109.5
H29A C29 H29C 109.5
H29B C29 H29C 109.5
N35 C31 N32 105.1(3)
N35 C31 Au2 128.4(3)
N32 C31 Au2 126.5(3)
C34 C33 N32 106.3(4)
C34 C33 H33 126.8
N32 C33 H33 126.8
C33 C34 N35 107.5(4)
C33 C34 H34 126.2
N35 C34 H34 126.2
C37 C36 C41 123.4(4)
C37 C36 N32 116.3(4)
C41 C36 N32 120.1(4)
C38 C37 C36 116.6(4)
C38 C37 C42 120.7(4)
C36 C37 C42 122.7(4)
C39 C38 C37 121.2(5)
C39 C38 H38 119.4
C37 C38 H38 119.4
C38 C39 C40 121.1(4)
C38 C39 H39 119.5
C40 C39 H39 119.5
C39 C40 C41 120.7(4)
C39 C40 H40 119.6
C41 C40 H40 119.6
C40 C41 C36 116.9(4)
C40 C41 C45 121.4(4)
C36 C41 C45 121.7(4)
C44 C42 C43 111.5(5)
C44 C42 C37 111.0(4)
C43 C42 C37 111.1(4)
C44 C42 H42 107.7
C43 C42 H42 107.7
C37 C42 H42 107.7
C42 C43 H43A 109.5
C42 C43 H43B 109.5
H43A C43 H43B 109.5
C42 C43 H43C 109.5
H43A C43 H43C 109.5
H43B C43 H43C 109.5
C42 C44 H44A 109.5
C42 C44 H44B 109.5
H44A C44 H44B 109.5
C42 C44 H44C 109.5
H44A C44 H44C 109.5
H44B C44 H44C 109.5
C46 C45 C47 108.2(4)
C46 C45 C41 113.2(4)
C47 C45 C41 112.8(4)
C46 C45 H45 107.5
C47 C45 H45 107.5
C41 C45 H45 107.5
C45 C46 H46A 109.5
C45 C46 H46B 109.5
H46A C46 H46B 109.5
C45 C46 H46C 109.5
H46A C46 H46C 109.5
H46B C46 H46C 109.5
C45 C47 H47A 109.5
C45 C47 H47B 109.5
H47A C47 H47B 109.5
C45 C47 H47C 109.5
H47A C47 H47C 109.5
H47B C47 H47C 109.5
C53 C48 C49 123.6(4)
C53 C48 N35 118.0(4)
C49 C48 N35 118.2(4)
C50 C49 C48 116.5(4)
C50 C49 C54 120.6(4)
C48 C49 C54 122.9(4)
C51 C50 C49 121.1(5)
C51 C50 H50 119.4
C49 C50 H50 119.4
C50 C51 C52 120.9(5)
C50 C51 H51 119.5
C52 C51 H51 119.5
C51 C52 C53 120.9(5)
C51 C52 H52 119.5
C53 C52 H52 119.5
C52 C53 C48 116.8(4)
C52 C53 C57 120.9(4)
C48 C53 C57 122.2(4)
C55 C54 C56 110.3(4)
C55 C54 C49 112.2(4)
C56 C54 C49 110.5(4)
C55 C54 H54 107.9
C56 C54 H54 107.9
C49 C54 H54 107.9
C54 C55 H55A 109.5
C54 C55 H55B 109.5
H55A C55 H55B 109.5
C54 C55 H55C 109.5
H55A C55 H55C 109.5
H55B C55 H55C 109.5
C54 C56 H56A 109.5
C54 C56 H56B 109.5
H56A C56 H56B 109.5
C54 C56 H56C 109.5
H56A C56 H56C 109.5
H56B C56 H56C 109.5
C59 C57 C58 110.3(7)
C59 C57 C53 111.1(5)
C58 C57 C53 113.5(5)
C59 C57 H57 107.2
C58 C57 H57 107.2
C53 C57 H57 107.2
C57 C58 H58A 109.5
C57 C58 H58B 109.5
H58A C58 H58B 109.5
C57 C58 H58C 109.5
H58A C58 H58C 109.5
H58B C58 H58C 109.5
C57 C59 H59A 109.5
C57 C59 H59B 109.5
H59A C59 H59B 109.5
C57 C59 H59C 109.5
H59A C59 H59C 109.5
H59B C59 H59C 109.5
O61 C62 C66 109.0(4)
O61 C62 C65 108.6(4)
C66 C62 C65 109.8(4)
O61 C62 C63 101.8(3)
C66 C62 C63 115.2(4)
C65 C62 C63 112.1(4)
O64 C63 C67 109.2(4)
O64 C63 C68 108.2(4)
C67 C63 C68 109.8(4)
O64 C63 C62 102.3(4)
C67 C63 C62 114.9(4)
C68 C63 C62 111.9(4)
C62 C65 H65A 109.5
C62 C65 H65B 109.5
H65A C65 H65B 109.5
C62 C65 H65C 109.5
H65A C65 H65C 109.5
H65B C65 H65C 109.5
C62 C66 H66A 109.5
C62 C66 H66B 109.5
H66A C66 H66B 109.5
C62 C66 H66C 109.5
H66A C66 H66C 109.5
H66B C66 H66C 109.5
C63 C67 H67A 109.5
C63 C67 H67B 109.5
H67A C67 H67B 109.5
C63 C67 H67C 109.5
H67A C67 H67C 109.5
H67B C67 H67C 109.5
C63 C68 H68A 109.5
C63 C68 H68B 109.5
H68A C68 H68B 109.5
C63 C68 H68C 109.5
H68A C68 H68C 109.5
H68B C68 H68C 109.5
O71 C70 O69 124.3(5)
O71 C70 H70 117.8
O69 C70 H70 117.8
O74 C73 O72 123.6(5)
O74 C73 H73 118.2
O72 C73 H73 118.2
O83 C82 O81 123.1(11)
O83 C82 H82 118.4
O81 C82 H82 118.4
O64 B61 O61 108.4(4)
O64 B61 O72 116.5(4)
O61 B61 O72 108.0(4)
O64 B61 O69 107.8(4)
O61 B61 O69 112.8(4)
O72 B61 O69 103.5(4)

loop_
_geom_bond_atom_site_label_1
_geom_bond_atom_site_label_2
_geom_bond_distance
Au1 C1 2.027(4)
Au1 Au2 2.7496(3)
Au1 H1 1.62(5)
Au2 C31 2.022(4)
Au2 H1 1.81(5)
O61 B61 1.440(6)
O61 C62 1.442(5)
O64 B61 1.423(6)
O64 C63 1.447(5)
O69 C70 1.276(6)
O69 B61 1.518(7)
O71 C70 1.216(6)
O72 C73 1.288(6)
O72 B61 1.502(6)
O74 C73 1.198(6)
O81 C82 1.323(11)
O81 H81 0.8400
O83 C82 1.231(12)
N2 C1 1.351(5)
N2 C3 1.376(5)
N2 C6 1.449(6)
N5 C1 1.337(5)
N5 C4 1.375(5)
N5 C18 1.450(5)
N32 C31 1.354(5)
N32 C33 1.387(5)
N32 C36 1.449(5)
N35 C31 1.346(5)
N35 C34 1.381(5)
N35 C48 1.447(5)
C3 C4 1.334(6)
C3 H3 0.9500
C4 H4 0.9500
C6 C7 1.381(7)
C6 C11 1.400(7)
C7 C8 1.393(7)
C7 C12 1.505(7)
C8 C9 1.367(8)
C8 H8 0.9500
C9 C10 1.377(8)
C9 H9 0.9500
C10 C11 1.400(7)
C10 H10 0.9500
C11 C15 1.525(8)
C12 C14 1.516(7)
C12 C13 1.523(7)
C12 H12 1.0000
C13 H13A 0.9800
C13 H13B 0.9800
C13 H13C 0.9800
C14 H14A 0.9800
C14 H14B 0.9800
C14 H14C 0.9800
C15 C16 1.518(8)
C15 C17 1.522(8)
C15 H15 1.0000
C16 H16A 0.9800
C16 H16B 0.9800
C16 H16C 0.9800
C17 H17A 0.9800
C17 H17B 0.9800
C17 H17C 0.9800
C18 C23 1.388(7)
C18 C19 1.398(6)
C19 C20 1.389(6)
C19 C24 1.506(7)
C20 C21 1.372(8)
C20 H20 0.9500
C21 C22 1.370(8)
C21 H21 0.9500
C22 C23 1.394(7)
C22 H22 0.9500
C23 C27 1.514(8)
C24 C26 1.518(7)
C24 C25 1.519(8)
C24 H24 1.0000
C25 H25A 0.9800
C25 H25B 0.9800
C25 H25C 0.9800
C26 H26A 0.9800
C26 H26B 0.9800
C26 H26C 0.9800
C27 C28 1.516(9)
C27 C29 1.528(8)
C27 H27 1.0000
C28 H28A 0.9800
C28 H28B 0.9800
C28 H28C 0.9800
C29 H29A 0.9800
C29 H29B 0.9800
C29 H29C 0.9800
C33 C34 1.338(6)
C33 H33 0.9500
C34 H34 0.9500
C36 C37 1.401(6)
C36 C41 1.402(6)
C37 C38 1.388(6)
C37 C42 1.520(6)
C38 C39 1.370(7)
C38 H38 0.9500
C39 C40 1.381(7)
C39 H39 0.9500
C40 C41 1.385(6)
C40 H40 0.9500
C41 C45 1.525(6)
C42 C44 1.503(7)
C42 C43 1.518(7)
C42 H42 1.0000
C43 H43A 0.9800
C43 H43B 0.9800
C43 H43C 0.9800
C44 H44A 0.9800
C44 H44B 0.9800
C44 H44C 0.9800
C45 C46 1.515(7)
C45 C47 1.522(6)
C45 H45 1.0000
C46 H46A 0.9800
C46 H46B 0.9800
C46 H46C 0.9800
C47 H47A 0.9800
C47 H47B 0.9800
C47 H47C 0.9800
C48 C53 1.398(6)
C48 C49 1.398(6)
C49 C50 1.393(6)
C49 C54 1.520(7)
C50 C51 1.370(7)
C50 H50 0.9500
C51 C52 1.379(7)
C51 H51 0.9500
C52 C53 1.386(7)
C52 H52 0.9500
C53 C57 1.516(7)
C54 C55 1.515(7)
C54 C56 1.517(7)
C54 H54 1.0000
C55 H55A 0.9800
C55 H55B 0.9800
C55 H55C 0.9800
C56 H56A 0.9800
C56 H56B 0.9800
C56 H56C 0.9800
C57 C59 1.486(9)
C57 C58 1.491(9)
C57 H57 1.0000
C58 H58A 0.9800
C58 H58B 0.9800
C58 H58C 0.9800
C59 H59A 0.9800
C59 H59B 0.9800
C59 H59C 0.9800
C62 C66 1.514(6)
C62 C65 1.529(6)
C62 C63 1.556(7)
C63 C67 1.515(6)
C63 C68 1.536(7)
C65 H65A 0.9800
C65 H65B 0.9800
C65 H65C 0.9800
C66 H66A 0.9800
C66 H66B 0.9800
C66 H66C 0.9800
C67 H67A 0.9800
C67 H67B 0.9800
C67 H67C 0.9800
C68 H68A 0.9800
C68 H68B 0.9800
C68 H68C 0.9800
C70 H70 0.9500
C73 H73 0.9500
C82 H82 0.9500

loop_
_geom_hbond_atom_site_label_D
_geom_hbond_atom_site_label_H
_geom_hbond_atom_site_label_A
_geom_hbond_distance_DH
_geom_hbond_distance_HA
_geom_hbond_distance_DA
_geom_hbond_angle_DHA
_geom_hbond_publ_flag
O81 H81 O71 0.84 1.70 2.535(8) 172.4 yes

loop_
_geom_torsion_atom_site_label_1
_geom_torsion_atom_site_label_2
_geom_torsion_atom_site_label_3
_geom_torsion_atom_site_label_4
_geom_torsion
C4 N5 C1 N2 1.0(5)
C18 N5 C1 N2 -173.8(4)
C4 N5 C1 Au1 -171.6(3)
C18 N5 C1 Au1 13.7(6)
C3 N2 C1 N5 -1.0(5)
C6 N2 C1 N5 -176.8(4)
C3 N2 C1 Au1 171.5(3)
C6 N2 C1 Au1 -4.3(6)
C1 N2 C3 C4 0.7(5)
C6 N2 C3 C4 176.4(4)
N2 C3 C4 N5 -0.1(5)
C1 N5 C4 C3 -0.5(5)
C18 N5 C4 C3 174.1(4)
C1 N2 C6 C7 88.0(5)
C3 N2 C6 C7 -87.1(5)
C1 N2 C6 C11 -95.3(5)
C3 N2 C6 C11 89.6(5)
C11 C6 C7 C8 3.6(7)
N2 C6 C7 C8 180.0(4)
C11 C6 C7 C12 -176.3(4)
N2 C6 C7 C12 0.1(6)
C6 C7 C8 C9 -1.3(7)
C12 C7 C8 C9 178.6(5)
C7 C8 C9 C10 -0.7(8)
C8 C9 C10 C11 0.6(8)
C9 C10 C11 C6 1.5(7)
C9 C10 C11 C15 -176.6(5)
C7 C6 C11 C10 -3.7(7)
N2 C6 C11 C10 179.9(4)
C7 C6 C11 C15 174.3(4)
N2 C6 C11 C15 -2.1(6)
C6 C7 C12 C14 -110.8(5)
C8 C7 C12 C14 69.3(6)
C6 C7 C12 C13 125.1(5)
C8 C7 C12 C13 -54.8(6)
C10 C11 C15 C16 29.9(7)
C6 C11 C15 C16 -148.0(5)
C10 C11 C15 C17 -94.9(6)
C6 C11 C15 C17 87.2(6)
C1 N5 C18 C23 92.7(5)
C4 N5 C18 C23 -81.3(6)
C1 N5 C18 C19 -87.8(5)
C4 N5 C18 C19 98.2(5)
C23 C18 C19 C20 -1.5(7)
N5 C18 C19 C20 179.0(4)
C23 C18 C19 C24 178.1(4)
N5 C18 C19 C24 -1.4(6)
C18 C19 C20 C21 2.0(7)
C24 C19 C20 C21 -177.6(5)
C19 C20 C21 C22 -1.1(8)
C20 C21 C22 C23 -0.5(9)
C19 C18 C23 C22 0.0(7)
N5 C18 C23 C22 179.5(4)
C19 C18 C23 C27 -179.7(5)
N5 C18 C23 C27 -0.2(7)
C21 C22 C23 C18 1.1(8)
C21 C22 C23 C27 -179.3(5)
C20 C19 C24 C26 -63.5(6)
C18 C19 C24 C26 116.9(5)
C20 C19 C24 C25 60.4(6)
C18 C19 C24 C25 -119.2(5)
C18 C23 C27 C28 115.5(6)
C22 C23 C27 C28 -64.2(7)
C18 C23 C27 C29 -119.8(6)
C22 C23 C27 C29 60.5(7)
C34 N35 C31 N32 -0.5(5)
C48 N35 C31 N32 -174.6(4)
C34 N35 C31 Au2 179.0(3)
C48 N35 C31 Au2 4.9(6)
C33 N32 C31 N35 0.6(5)
C36 N32 C31 N35 170.8(4)
C33 N32 C31 Au2 -179.0(3)
C36 N32 C31 Au2 -8.7(6)
C31 N32 C33 C34 -0.4(5)
C36 N32 C33 C34 -171.3(4)
N32 C33 C34 N35 0.0(5)
C31 N35 C34 C33 0.3(5)
C48 N35 C34 C33 174.6(4)
C31 N32 C36 C37 -97.7(5)
C33 N32 C36 C37 71.6(5)
C31 N32 C36 C41 86.3(5)
C33 N32 C36 C41 -104.4(5)
C41 C36 C37 C38 1.7(6)
N32 C36 C37 C38 -174.1(4)
C41 C36 C37 C42 -177.4(4)
N32 C36 C37 C42 6.7(6)
C36 C37 C38 C39 -0.1(7)
C42 C37 C38 C39 179.1(4)
C37 C38 C39 C40 -1.3(7)
C38 C39 C40 C41 1.2(7)
C39 C40 C41 C36 0.3(6)
C39 C40 C41 C45 -179.3(4)
C37 C36 C41 C40 -1.8(6)
N32 C36 C41 C40 173.9(4)
C37 C36 C41 C45 177.8(4)
N32 C36 C41 C45 -6.5(6)
C38 C37 C42 C44 -67.4(6)
C36 C37 C42 C44 111.8(6)
C38 C37 C42 C43 57.4(6)
C36 C37 C42 C43 -123.5(5)
C40 C41 C45 C46 -110.6(5)
C36 C41 C45 C46 69.7(6)
C40 C41 C45 C47 12.6(6)
C36 C41 C45 C47 -167.0(4)
C31 N35 C48 C53 -107.1(5)
C34 N35 C48 C53 79.6(5)
C31 N35 C48 C49 77.3(5)
C34 N35 C48 C49 -96.1(5)
C53 C48 C49 C50 -1.7(7)
N35 C48 C49 C50 173.7(4)
C53 C48 C49 C54 179.9(4)
N35 C48 C49 C54 -4.7(6)
C48 C49 C50 C51 0.1(7)
C54 C49 C50 C51 178.5(5)
C49 C50 C51 C52 1.1(8)
C50 C51 C52 C53 -0.7(8)
C51 C52 C53 C48 -0.9(7)
C51 C52 C53 C57 179.2(5)
C49 C48 C53 C52 2.1(7)
N35 C48 C53 C52 -173.3(4)
C49 C48 C53 C57 -178.0(4)
N35 C48 C53 C57 6.5(6)
C50 C49 C54 C55 -64.0(6)
C48 C49 C54 C55 114.4(5)
C50 C49 C54 C56 59.7(6)
C48 C49 C54 C56 -122.0(5)
C52 C53 C57 C59 -76.2(8)
C48 C53 C57 C59 103.9(7)
C52 C53 C57 C58 48.8(8)
C48 C53 C57 C58 -131.1(6)
B61 O61 C62 C66 -154.0(4)
B61 O61 C62 C65 86.4(4)
B61 O61 C62 C63 -31.9(4)
B61 O64 C63 C67 -148.1(4)
B61 O64 C63 C68 92.4(4)
B61 O64 C63 C62 -25.9(5)
O61 C62 C63 O64 35.3(4)
C66 C62 C63 O64 153.0(4)
C65 C62 C63 O64 -80.5(4)
O61 C62 C63 C67 153.5(4)
C66 C62 C63 C67 -88.7(5)
C65 C62 C63 C67 37.7(6)
O61 C62 C63 C68 -80.3(4)
C66 C62 C63 C68 37.4(6)
C65 C62 C63 C68 163.8(4)
B61 O69 C70 O71 176.8(5)
B61 O72 C73 O74 -179.9(5)
C63 O64 B61 O61 6.9(5)
C63 O64 B61 O72 -115.1(4)
C63 O64 B61 O69 129.2(4)
C62 O61 B61 O64 17.1(5)
C62 O61 B61 O72 144.2(4)
C62 O61 B61 O69 -102.1(4)
C73 O72 B61 O64 -4.1(7)
C73 O72 B61 O61 -126.4(5)
C73 O72 B61 O69 113.9(5)
C70 O69 B61 O64 -157.9(4)
C70 O69 B61 O61 -38.3(6)
C70 O69 B61 O72 78.1(5)
